data_4132573
loop_
_publ_author_name
'Zhou, Jiong'
'Zhang, Yuzhen'
'Yu, Guocan'
'Crawley, Matthew R.'
'Fulong, Cressa Ria P.'
'Friedman, Alan E.'
'Sengupta, Sanghamitra'
'Sun, Jifu'
'Li, Qing'
'Huang, Feihe'
'Cook, Timothy R.'

_publ_section_title
;
 Highly Emissive Self-Assembled BODIPY-Platinum Supramolecular Triangles.
;
_journal_issue 24
_journal_name_full 'Journal of the American Chemical Society'
_journal_page_first 7730
_journal_page_last 7736
_journal_paper_doi 10.1021/jacs.8b04929
_journal_volume 140
_journal_year 2018
_chemical_formula_moiety 'C19 H17 B F2 I2 N2'
_chemical_formula_sum 'C19 H17 B F2 I2 N2'
_chemical_formula_weight 575.96
_space_group_crystal_system monoclinic
_space_group_IT_number 14
_space_group_name_Hall '-P 2yn'
_space_group_name_H-M_alt 'P 1 21/n 1'
_atom_sites_solution_hydrogens geom
_atom_sites_solution_primary direct
_audit_creation_date 2018-02-03
_audit_creation_method
;
Olex2 1.2
(compiled 2017.08.10 svn.r3458 for OlexSys, GUI svn.r5381)
;
_cell_angle_alpha 90
_cell_angle_beta 90.8090(12)
_cell_angle_gamma 90
_cell_formula_units_Z 4
_cell_length_a 11.4365(4)
_cell_length_b 12.9084(5)
_cell_length_c 13.2216(5)
_cell_measurement_reflns_used 9880
_cell_measurement_temperature 100.02
_cell_measurement_theta_max 28.407
_cell_measurement_theta_min 3.082
_cell_volume 1951.67(13)
_computing_cell_refinement 'SAINT v8.37A (Bruker, 2015)'
_computing_data_reduction 'SAINT v8.37A (Bruker, 2015)'
_computing_molecular_graphics 'Olex2 (Dolomanov et al., 2009)'
_computing_publication_material 'Olex2 (Dolomanov et al., 2009)'
_computing_structure_refinement 'ShelXL (Sheldrick, 2015)'
_computing_structure_solution 'ShelXS (Sheldrick, 2008)'
_diffrn_ambient_temperature 100.02
_diffrn_detector 'Bruker AXS CMOS-type PHOTON 100 detector'
_diffrn_detector_area_resol_mean 10.42
_diffrn_detector_type 'CMOS area detector'
_diffrn_measured_fraction_theta_full 0.998
_diffrn_measured_fraction_theta_max 0.997
_diffrn_measurement_device 'three-circle diffractometer'
_diffrn_measurement_device_type 'Bruker D8 Venture PHOTON 100'
_diffrn_measurement_method '\f and \w scans'
_diffrn_radiation_collimation '0.2 mm sinlge-pinhole'
_diffrn_radiation_monochromator 'Bruker AXS TRIUMPH monochromator'
_diffrn_radiation_probe x-ray
_diffrn_radiation_type MoK\a
_diffrn_radiation_wavelength 0.71073
_diffrn_reflns_av_R_equivalents 0.0285
_diffrn_reflns_av_unetI/netI 0.0156
_diffrn_reflns_Laue_measured_fraction_full 0.998
_diffrn_reflns_Laue_measured_fraction_max 0.997
_diffrn_reflns_limit_h_max 15
_diffrn_reflns_limit_h_min -15
_diffrn_reflns_limit_k_max 17
_diffrn_reflns_limit_k_min -17
_diffrn_reflns_limit_l_max 16
_diffrn_reflns_limit_l_min -17
_diffrn_reflns_number 37194
_diffrn_reflns_point_group_measured_fraction_full 0.998
_diffrn_reflns_point_group_measured_fraction_max 0.997
_diffrn_reflns_theta_full 25.242
_diffrn_reflns_theta_max 28.405
_diffrn_reflns_theta_min 2.821
_diffrn_source 'Mo sealed tube'
_diffrn_source_type 'sealed tube'
_diffrn_standards_number 0
_exptl_absorpt_coefficient_mu 3.246
_exptl_absorpt_correction_T_max 0.7457
_exptl_absorpt_correction_T_min 0.6031
_exptl_absorpt_correction_type multi-scan
_exptl_absorpt_process_details
'SADABS-2014/5 (Bruker,2014/5) was used for absorption correction. wR2(int) was 0.0758 before and 0.0410 after correction. The Ratio of minimum to maximum transmission is 0.8088. The \l/2 correction factor is Not present.'
_exptl_crystal_colour 'clear violet'
_exptl_crystal_colour_lustre clear
_exptl_crystal_colour_primary violet
_exptl_crystal_density_diffrn 1.960
_exptl_crystal_description plate
_exptl_crystal_F_000 1096
_exptl_crystal_recrystallization_method 'Vapor Diffusion of n-Hexane to DCM'
_exptl_crystal_size_max 0.23
_exptl_crystal_size_mid 0.21
_exptl_crystal_size_min 0.14
_refine_diff_density_max 1.401
_refine_diff_density_min -0.944
_refine_diff_density_rms 0.103
_refine_ls_extinction_method none
_refine_ls_goodness_of_fit_ref 1.068
_refine_ls_hydrogen_treatment constr
_refine_ls_matrix_type full
_refine_ls_number_parameters 239
_refine_ls_number_reflns 4891
_refine_ls_number_restraints 0
_refine_ls_restrained_S_all 1.068
_refine_ls_R_factor_all 0.0252
_refine_ls_R_factor_gt 0.0215
_refine_ls_shift/su_max 0.003
_refine_ls_shift/su_mean 0.000
_refine_ls_structure_factor_coef Fsqd
_refine_ls_weighting_details 'w=1/[\s^2^(Fo^2^)+(0.0290P)^2^+2.5864P] where P=(Fo^2^+2Fc^2^)/3'
_refine_ls_weighting_scheme calc
_refine_ls_wR_factor_gt 0.0540
_refine_ls_wR_factor_ref 0.0558
_reflns_Friedel_coverage 0.000
_reflns_number_gt 4457
_reflns_number_total 4891
_reflns_threshold_expression 'I > 2\s(I)'
_cod_data_source_file ja8b04929_si_003.cif
_cod_data_source_block 2
_cod_database_code 4132573
_shelx_shelxl_version_number 2014/7
_shelx_space_group_comment
;
The symmetry employed for this shelxl refinement is uniquely defined
by the following loop, which should always be used as a source of
symmetry information in preference to the above space-group names.
They are only intended as comments.
;
_shelx_estimated_absorpt_t_max 0.659
_shelx_estimated_absorpt_t_min 0.522
_olex2_refinement_description
;
1. Fixed Uiso
 At 1.2 times of:
  All C(H) groups
 At 1.5 times of:
  All C(H,H,H) groups
2.a Aromatic/amide H refined with riding coordinates:
 C11(H11), C12(H12), C13(H13), C14(H14), C15(H15)
2.b Idealised Me refined as rotating group:
 C16(H16A,H16B,H16C), C17(H17A,H17B,H17C), C18(H18A,H18B,H18C), C19(H19A,H19B,
 H19C)
;
_olex2_exptl_crystal_mounting_method 'MiTeGen MicroLoop'
_olex2_submission_special_instructions 'No special instructions were received'

loop_
_space_group_symop_operation_xyz
'x, y, z'
'-x+1/2, y+1/2, -z+1/2'
'-x, -y, -z'
'x-1/2, -y-1/2, z-1/2'

loop_
_atom_site_label
_atom_site_type_symbol
_atom_site_fract_x
_atom_site_fract_y
_atom_site_fract_z
_atom_site_U_iso_or_equiv
_atom_site_adp_type
_atom_site_occupancy
_atom_site_site_symmetry_order
_atom_site_calc_flag
_atom_site_refinement_flags_posn
I1 I 0.21494(2) 0.58968(2) 0.70452(2) 0.02103(5) Uani 1 1 d .
I2 I 0.92359(2) 0.20034(2) 1.10173(2) 0.02108(5) Uani 1 1 d .
F1 F 0.42442(11) 0.35468(11) 1.05747(10) 0.0180(3) Uani 1 1 d .
F2 F 0.43405(11) 0.23231(10) 0.93518(10) 0.0155(3) Uani 1 1 d .
N1 N 0.44734(15) 0.41097(14) 0.88489(14) 0.0109(3) Uani 1 1 d .
N2 N 0.61093(15) 0.32461(14) 0.97824(13) 0.0106(3) Uani 1 1 d .
C1 C 0.34060(18) 0.44621(17) 0.85884(16) 0.0136(4) Uani 1 1 d .
C2 C 0.35197(18) 0.51488(17) 0.77670(16) 0.0137(4) Uani 1 1 d .
C3 C 0.46868(18) 0.52081(17) 0.74991(16) 0.0134(4) Uani 1 1 d .
C4 C 0.52891(18) 0.45437(16) 0.81925(15) 0.0111(4) Uani 1 1 d .
C5 C 0.64753(18) 0.43245(16) 0.83155(15) 0.0103(4) Uani 1 1 d .
C6 C 0.68898(17) 0.36972(16) 0.91017(15) 0.0109(4) Uani 1 1 d .
C7 C 0.80457(18) 0.33924(17) 0.93891(16) 0.0122(4) Uani 1 1 d .
C8 C 0.79145(18) 0.27614(17) 1.02268(16) 0.0135(4) Uani 1 1 d .
C9 C 0.67206(18) 0.26770(17) 1.04539(16) 0.0127(4) Uani 1 1 d .
C10 C 0.73180(17) 0.47399(17) 0.75691(15) 0.0111(4) Uani 1 1 d .
C11 C 0.7835(2) 0.57023(18) 0.76971(17) 0.0157(4) Uani 1 1 d .
H11 H 0.7657 0.6111 0.8272 0.019 Uiso 1 1 calc R
C12 C 0.8615(2) 0.60693(18) 0.69813(18) 0.0187(5) Uani 1 1 d .
H12 H 0.8974 0.6727 0.7071 0.022 Uiso 1 1 calc R
C13 C 0.8867(2) 0.5478(2) 0.61388(18) 0.0195(5) Uani 1 1 d .
H13 H 0.9398 0.5732 0.5651 0.023 Uiso 1 1 calc R
C14 C 0.8348(2) 0.4516(2) 0.60057(18) 0.0203(5) Uani 1 1 d .
H14 H 0.8520 0.4113 0.5426 0.024 Uiso 1 1 calc R
C15 C 0.7577(2) 0.41442(18) 0.67202(17) 0.0163(4) Uani 1 1 d .
H15 H 0.7225 0.3483 0.6632 0.020 Uiso 1 1 calc R
C16 C 0.2316(2) 0.4128(2) 0.90936(19) 0.0199(5) Uani 1 1 d .
H16A H 0.2329 0.3376 0.9188 0.030 Uiso 1 1 calc GR
H16B H 0.1638 0.4320 0.8672 0.030 Uiso 1 1 calc GR
H16C H 0.2262 0.4470 0.9753 0.030 Uiso 1 1 calc GR
C17 C 0.5171(2) 0.5854(2) 0.66684(19) 0.0218(5) Uani 1 1 d .
H17A H 0.5649 0.6412 0.6959 0.033 Uiso 1 1 calc GR
H17B H 0.4527 0.6152 0.6268 0.033 Uiso 1 1 calc GR
H17C H 0.5655 0.5421 0.6232 0.033 Uiso 1 1 calc GR
C18 C 0.91828(18) 0.37019(19) 0.89249(18) 0.0185(4) Uani 1 1 d .
H18A H 0.9289 0.4452 0.8992 0.028 Uiso 1 1 calc GR
H18B H 0.9175 0.3513 0.8207 0.028 Uiso 1 1 calc GR
H18C H 0.9828 0.3343 0.9273 0.028 Uiso 1 1 calc GR
C19 C 0.6169(2) 0.20701(19) 1.12803(17) 0.0185(4) Uani 1 1 d .
H19A H 0.6292 0.2429 1.1926 0.028 Uiso 1 1 calc GR
H19B H 0.6524 0.1380 1.1316 0.028 Uiso 1 1 calc GR
H19C H 0.5328 0.2003 1.1142 0.028 Uiso 1 1 calc GR
B1 B 0.4756(2) 0.32913(18) 0.96681(17) 0.0107(4) Uani 1 1 d .

loop_
_atom_site_aniso_label
_atom_site_aniso_U_11
_atom_site_aniso_U_22
_atom_site_aniso_U_33
_atom_site_aniso_U_23
_atom_site_aniso_U_13
_atom_site_aniso_U_12
I1 0.01667(8) 0.02180(9) 0.02432(9) -0.00460(6) -0.00968(6) 0.00851(5)
I2 0.02088(8) 0.02517(9) 0.01704(8) 0.00151(6) -0.00511(6) 0.01073(6)
F1 0.0159(6) 0.0255(7) 0.0129(6) -0.0022(5) 0.0052(5) 0.0008(5)
F2 0.0146(6) 0.0122(6) 0.0198(6) -0.0009(5) -0.0016(5) -0.0044(5)
N1 0.0074(8) 0.0124(8) 0.0129(8) -0.0004(6) 0.0010(6) -0.0007(6)
N2 0.0099(8) 0.0114(8) 0.0105(8) 0.0005(6) 0.0008(6) -0.0015(6)
C1 0.0097(9) 0.0152(10) 0.0157(10) -0.0054(8) -0.0015(7) 0.0020(8)
C2 0.0111(9) 0.0142(10) 0.0157(10) -0.0018(8) -0.0038(7) 0.0037(8)
C3 0.0132(9) 0.0123(10) 0.0146(10) -0.0004(8) -0.0024(8) 0.0013(8)
C4 0.0107(9) 0.0109(9) 0.0118(9) 0.0002(7) 0.0001(7) -0.0007(7)
C5 0.0101(9) 0.0097(9) 0.0110(9) -0.0011(7) 0.0000(7) -0.0014(7)
C6 0.0093(9) 0.0106(9) 0.0129(9) -0.0003(7) 0.0006(7) -0.0015(7)
C7 0.0099(9) 0.0124(10) 0.0142(9) -0.0007(8) -0.0012(7) -0.0002(7)
C8 0.0123(9) 0.0140(10) 0.0142(10) 0.0003(8) -0.0040(8) 0.0024(8)
C9 0.0149(10) 0.0118(10) 0.0114(9) -0.0014(7) -0.0018(7) -0.0009(8)
C10 0.0086(9) 0.0133(10) 0.0115(9) 0.0019(7) 0.0007(7) 0.0006(7)
C11 0.0180(10) 0.0140(10) 0.0151(10) 0.0004(8) 0.0031(8) -0.0010(8)
C12 0.0182(11) 0.0154(11) 0.0225(11) 0.0039(9) 0.0037(9) -0.0038(8)
C13 0.0153(10) 0.0258(12) 0.0177(10) 0.0072(9) 0.0053(8) 0.0005(9)
C14 0.0192(11) 0.0270(13) 0.0148(10) -0.0032(9) 0.0041(8) 0.0025(9)
C15 0.0162(10) 0.0155(11) 0.0171(10) -0.0026(8) 0.0022(8) -0.0019(8)
C16 0.0107(10) 0.0268(13) 0.0222(11) -0.0027(9) 0.0027(8) 0.0004(9)
C17 0.0186(11) 0.0229(12) 0.0238(12) 0.0106(9) -0.0036(9) 0.0034(9)
C18 0.0081(9) 0.0222(12) 0.0253(12) 0.0047(9) 0.0014(8) 0.0024(8)
C19 0.0206(11) 0.0195(11) 0.0154(10) 0.0050(8) -0.0012(8) -0.0028(9)
B1 0.0093(10) 0.0121(11) 0.0107(10) -0.0020(8) 0.0004(8) -0.0022(8)

loop_
_atom_type_symbol
_atom_type_description
_atom_type_scat_dispersion_real
_atom_type_scat_dispersion_imag
_atom_type_scat_source
C C 0.0033 0.0016 'International Tables Vol C Tables 4.2.6.8 and 6.1.1.4'
H H 0.0000 0.0000 'International Tables Vol C Tables 4.2.6.8 and 6.1.1.4'
B B 0.0013 0.0007 'International Tables Vol C Tables 4.2.6.8 and 6.1.1.4'
F F 0.0171 0.0103 'International Tables Vol C Tables 4.2.6.8 and 6.1.1.4'
I I -0.4742 1.8119 'International Tables Vol C Tables 4.2.6.8 and 6.1.1.4'
N N 0.0061 0.0033 'International Tables Vol C Tables 4.2.6.8 and 6.1.1.4'

loop_
_geom_angle_atom_site_label_1
_geom_angle_atom_site_label_2
_geom_angle_atom_site_label_3
_geom_angle
C1 N1 C4 108.46(18)
C1 N1 B1 126.31(18)
C4 N1 B1 125.02(17)
C6 N2 B1 124.32(17)
C9 N2 C6 108.75(17)
C9 N2 B1 126.44(18)
N1 C1 C2 108.49(18)
N1 C1 C16 123.5(2)
C2 C1 C16 128.0(2)
C1 C2 I1 124.97(16)
C3 C2 I1 125.66(16)
C3 C2 C1 109.33(18)
C2 C3 C4 105.09(19)
C2 C3 C17 125.9(2)
C4 C3 C17 129.0(2)
N1 C4 C3 108.62(18)
C5 C4 N1 120.17(18)
C5 C4 C3 131.16(19)
C4 C5 C6 121.67(19)
C4 C5 C10 119.19(18)
C6 C5 C10 119.11(18)
N2 C6 C7 108.08(18)
C5 C6 N2 120.40(18)
C5 C6 C7 131.51(19)
C6 C7 C18 128.56(19)
C8 C7 C6 105.37(18)
C8 C7 C18 126.04(19)
C7 C8 I2 126.52(16)
C7 C8 C9 109.44(18)
C9 C8 I2 124.01(16)
N2 C9 C8 108.35(18)
N2 C9 C19 123.39(19)
C8 C9 C19 128.3(2)
C11 C10 C5 121.40(19)
C11 C10 C15 119.83(19)
C15 C10 C5 118.77(19)
C10 C11 C12 119.9(2)
C13 C12 C11 120.1(2)
C12 C13 C14 120.1(2)
C13 C14 C15 119.9(2)
C14 C15 C10 120.1(2)
F1 B1 F2 109.04(17)
F1 B1 N1 110.99(18)
F1 B1 N2 111.00(17)
F2 B1 N1 109.55(17)
F2 B1 N2 109.23(17)
N1 B1 N2 107.00(16)

loop_
_geom_bond_atom_site_label_1
_geom_bond_atom_site_label_2
_geom_bond_distance
I1 C2 2.063(2)
I2 C8 2.071(2)
F1 B1 1.381(3)
F2 B1 1.399(3)
N1 C1 1.343(3)
N1 C4 1.400(3)
N1 B1 1.544(3)
N2 C6 1.403(3)
N2 C9 1.341(3)
N2 B1 1.554(3)
C1 C2 1.409(3)
C1 C16 1.486(3)
C2 C3 1.388(3)
C3 C4 1.426(3)
C3 C17 1.491(3)
C4 C5 1.393(3)
C5 C6 1.395(3)
C5 C10 1.489(3)
C6 C7 1.426(3)
C7 C8 1.385(3)
C7 C18 1.500(3)
C8 C9 1.406(3)
C9 C19 1.492(3)
C10 C11 1.385(3)
C10 C15 1.396(3)
C11 C12 1.393(3)
C12 C13 1.384(3)
C13 C14 1.386(4)
C14 C15 1.387(3)
